data_4114666
loop_
_publ_author_name
'Douglas J. E. Spencer'
'Nermeen W. Aboelella'
'Anne M. Reynolds'
'Patrick L. Holland'
'William B. Tolman'

_publ_section_title
;
 \b-Diketiminate Ligand Backbone Structural Effects on Cu(I)/O2
 Reactivity: Unique Copper-Superoxo and Bis(\m-oxo) Complexes
;
_journal_name_full 'Journal of the American Chemical Society'
_journal_page_first 2108
_journal_page_last 2109
_journal_paper_doi 10.1021/ja017820b
_journal_volume 124
_journal_year 2002
_chemical_compound_source 'Doug Spencer'
_chemical_formula_moiety 'C35 H44 Cu N3'
_chemical_formula_sum 'C35 H44 Cu N3'
_chemical_formula_weight 570.27
_chemical_name_common 01077
_chemical_name_systematic
; 
 [Ph(H2LiPr)Cu(MeCN)] 
;
_space_group_IT_number 9
_symmetry_cell_setting monoclinic
_symmetry_space_group_name_Hall 'C -2yc'
_symmetry_space_group_name_H-M 'C 1 c 1'
_atom_sites_solution_hydrogens geom
_atom_sites_solution_primary direct
_atom_sites_solution_secondary difmap
_audit_creation_method SHELXL-97
_cell_angle_alpha 90.00
_cell_angle_beta 96.031(4)
_cell_angle_gamma 90.00
_cell_formula_units_Z 4
_cell_length_a 9.927(3)
_cell_length_b 20.216(5)
_cell_length_c 16.489(5)
_cell_measurement_reflns_used 1846
_cell_measurement_temperature 173(2)
_cell_measurement_theta_max 50.047
_cell_measurement_theta_min 4.592
_cell_volume 3290.8(16)
_computing_cell_refinement 'SAINT, Bruker'
_computing_data_collection 'SMART, Bruker'
_computing_data_reduction 'SAINT, Bruker'
_computing_molecular_graphics 'SHELXTL, Bruker'
_computing_structure_refinement 'SHELXL-97 (Sheldrick, 1997)'
_computing_structure_solution 'SHELXS-97 (Sheldrick, 1990)'
_diffrn_ambient_temperature 173(2)
_diffrn_measured_fraction_theta_full 0.994
_diffrn_measured_fraction_theta_max 0.994
_diffrn_measurement_device_type 'Bruker SMART Platform CCD'
_diffrn_measurement_method 'area detector, omega scans'
_diffrn_radiation_monochromator graphite
_diffrn_radiation_source 'fine-focus sealed tube'
_diffrn_radiation_type MoK\a
_diffrn_radiation_wavelength 0.71073
_diffrn_reflns_av_R_equivalents 0.0000
_diffrn_reflns_av_sigmaI/netI 0.0374
_diffrn_reflns_limit_h_max 11
_diffrn_reflns_limit_h_min -11
_diffrn_reflns_limit_k_max 24
_diffrn_reflns_limit_k_min 0
_diffrn_reflns_limit_l_max 19
_diffrn_reflns_limit_l_min -19
_diffrn_reflns_number 5548
_diffrn_reflns_theta_full 25.03
_diffrn_reflns_theta_max 25.03
_diffrn_reflns_theta_min 2.01
_exptl_absorpt_coefficient_mu 0.689
_exptl_absorpt_correction_T_max 0.9037
_exptl_absorpt_correction_T_min 0.4609
_exptl_absorpt_correction_type multi-scan
_exptl_absorpt_process_details 'SADABS, R. Blessing, 1995'
_exptl_crystal_colour Yellow
_exptl_crystal_density_diffrn 1.151
_exptl_crystal_description Block
_exptl_crystal_F_000 1216
_exptl_crystal_size_max 1.33
_exptl_crystal_size_mid 0.63
_exptl_crystal_size_min 0.15
_refine_diff_density_max 0.586
_refine_diff_density_min -0.343
_refine_diff_density_rms 0.051
_refine_ls_abs_structure_details 'Flack H D (1983), Acta Cryst. A39, 876-881'
_refine_ls_abs_structure_Flack 0.051(12)
_refine_ls_extinction_method none
_refine_ls_goodness_of_fit_ref 1.025
_refine_ls_hydrogen_treatment riding
_refine_ls_matrix_type full
_refine_ls_number_parameters 351
_refine_ls_number_reflns 5548
_refine_ls_number_restraints 2
_refine_ls_restrained_S_all 1.024
_refine_ls_R_factor_all 0.0407
_refine_ls_R_factor_gt 0.0393
_refine_ls_shift/su_max 0.001
_refine_ls_shift/su_mean 0.000
_refine_ls_structure_factor_coef Fsqd
_refine_ls_weighting_details 'calc w=1/[\s^2^(Fo^2^)+(0.0727P)^2^+1.3533P] where P=(Fo^2^+2Fc^2^)/3'
_refine_ls_weighting_scheme calc
_refine_ls_wR_factor_gt 0.1050
_refine_ls_wR_factor_ref 0.1062
_reflns_number_gt 5338
_reflns_number_total 5548
_reflns_threshold_expression >2sigma(I)
_cod_data_source_file ja017820b_3.cif
_cod_data_source_block 01077
_cod_depositor_comments
;
The following automatic conversions were performed:

'_exptl_absorpt_correction_type' value 'multi-scans' was replaced
with the value 'multi-scan' as specified in the replacement file
'src/cod-tools/trunk/data/replacement-values/replacement_values.lst'.

Automatic conversion script
Id: cif_fix_values 5376 2017-05-30 11:51:03Z andrius 
;
_cod_database_code 4114666

loop_
_symmetry_equiv_pos_as_xyz
'x, y, z'
'x, -y, z+1/2'
'x+1/2, y+1/2, z'
'x+1/2, -y+1/2, z+1/2'

loop_
_atom_site_label
_atom_site_type_symbol
_atom_site_fract_x
_atom_site_fract_y
_atom_site_fract_z
_atom_site_U_iso_or_equiv
_atom_site_adp_type
_atom_site_occupancy
_atom_site_symmetry_multiplicity
_atom_site_calc_flag
_atom_site_refinement_flags
_atom_site_disorder_assembly
_atom_site_disorder_group
Cu1 Cu 0.05505(3) 0.341142(14) 0.65078(3) 0.04303(12) Uani 1 1 d . . .
N1 N 0.0501(2) 0.42961(12) 0.60133(15) 0.0396(5) Uani 1 1 d . . .
C2 C 0.1234(3) 0.47828(13) 0.63580(16) 0.0335(5) Uani 1 1 d . . .
H2A H 0.1175 0.5193 0.6075 0.040 Uiso 1 1 calc R . .
C3 C 0.2092(3) 0.47727(12) 0.70923(16) 0.0334(5) Uani 1 1 d . . .
C4 C 0.2255(3) 0.42203(13) 0.76208(16) 0.0337(5) Uani 1 1 d . . .
H4A H 0.2843 0.4277 0.8109 0.040 Uiso 1 1 calc R . .
N5 N 0.1681(2) 0.36364(11) 0.75091(14) 0.0365(5) Uani 1 1 d . . .
C11 C -0.0229(3) 0.44323(13) 0.52441(16) 0.0376(6) Uani 1 1 d . . .
C12 C 0.0441(4) 0.43964(17) 0.4527(2) 0.0537(8) Uani 1 1 d . . .
C13 C -0.0317(5) 0.45596(19) 0.3792(2) 0.0694(12) Uani 1 1 d . . .
H13A H 0.0112 0.4555 0.3303 0.083 Uiso 1 1 calc R . .
C14 C -0.1638(5) 0.47238(19) 0.3755(2) 0.0697(12) Uani 1 1 d . . .
H14A H -0.2124 0.4831 0.3245 0.084 Uiso 1 1 calc R . .
C15 C -0.2288(4) 0.47368(18) 0.4451(2) 0.0558(9) Uani 1 1 d . . .
H15A H -0.3222 0.4847 0.4414 0.067 Uiso 1 1 calc R . .
C16 C -0.1603(3) 0.45915(14) 0.52104(17) 0.0428(6) Uani 1 1 d . B .
C17 C 0.1911(5) 0.4215(3) 0.4485(4) 0.0885(15) Uani 1 1 d . . .
H17A H 0.1933 0.4202 0.3880 0.106 Uiso 1 1 calc R . .
C18 C 0.2262(8) 0.3539(4) 0.4685(7) 0.136(4) Uani 1 1 d . . .
H18A H 0.3223 0.3467 0.4626 0.204 Uiso 1 1 calc R . .
H18B H 0.1711 0.3241 0.4316 0.204 Uiso 1 1 calc R . .
H18C H 0.2092 0.3448 0.5249 0.204 Uiso 1 1 calc R . .
C19 C 0.2893(5) 0.4760(3) 0.4699(3) 0.0927(16) Uani 1 1 d . . .
H19A H 0.3814 0.4604 0.4644 0.139 Uiso 1 1 calc R . .
H19B H 0.2830 0.4899 0.5263 0.139 Uiso 1 1 calc R . .
H19C H 0.2681 0.5135 0.4332 0.139 Uiso 1 1 calc R . .
C20 C -0.2315(4) 0.46252(19) 0.5988(2) 0.0585(8) Uani 1 1 d . . .
H20A H -0.1759 0.4480 0.6498 0.070 Uiso 1 1 calc R A 1
C21 C -0.3749(11) 0.4322(6) 0.5846(7) 0.116(3) Uiso 0.70 1 d P B 1
C22 C -0.3100(14) 0.5296(6) 0.6052(8) 0.101(3) Uiso 0.50 1 d P B 1
C21' C -0.3171(14) 0.4034(7) 0.6087(9) 0.064(3) Uiso 0.30 1 d P B 2
C22' C -0.2276(9) 0.5328(4) 0.6314(5) 0.0621(17) Uiso 0.50 1 d P B 2
C31 C 0.2890(3) 0.53832(12) 0.73084(16) 0.0332(5) Uani 1 1 d . . .
C32 C 0.2319(3) 0.60123(13) 0.71478(17) 0.0377(6) Uani 1 1 d . . .
H32A H 0.1406 0.6047 0.6913 0.045 Uiso 1 1 calc R . .
C33 C 0.3075(3) 0.65873(13) 0.7328(2) 0.0463(7) Uani 1 1 d . . .
H33A H 0.2677 0.7008 0.7205 0.056 Uiso 1 1 calc R . .
C34 C 0.4396(4) 0.65489(13) 0.7684(2) 0.0501(7) Uani 1 1 d . . .
H34A H 0.4905 0.6940 0.7813 0.060 Uiso 1 1 calc R . .
C35 C 0.4966(3) 0.59334(15) 0.7850(2) 0.0500(7) Uani 1 1 d . . .
H35A H 0.5873 0.5901 0.8097 0.060 Uiso 1 1 calc R . .
C36 C 0.4222(3) 0.53616(13) 0.76602(19) 0.0426(6) Uani 1 1 d . . .
H36A H 0.4638 0.4944 0.7774 0.051 Uiso 1 1 calc R . .
C51 C 0.1976(3) 0.31405(13) 0.81210(17) 0.0384(6) Uani 1 1 d . . .
C52 C 0.3008(3) 0.26820(15) 0.8024(2) 0.0504(7) Uani 1 1 d . . .
C53 C 0.3221(4) 0.21724(16) 0.8593(3) 0.0625(10) Uani 1 1 d . . .
H53A H 0.3911 0.1856 0.8532 0.075 Uiso 1 1 calc R . .
C54 C 0.2466(4) 0.21145(16) 0.9234(2) 0.0634(10) Uani 1 1 d . . .
H54A H 0.2633 0.1763 0.9614 0.076 Uiso 1 1 calc R . .
C55 C 0.1456(4) 0.25703(16) 0.9328(2) 0.0565(8) Uani 1 1 d . . .
H55A H 0.0928 0.2527 0.9773 0.068 Uiso 1 1 calc R . .
C56 C 0.1200(3) 0.30927(13) 0.87808(18) 0.0421(6) Uani 1 1 d . . .
C57 C 0.3882(4) 0.2738(2) 0.7323(3) 0.0733(11) Uani 1 1 d . . .
H57A H 0.3462 0.3074 0.6930 0.088 Uiso 1 1 calc R . .
C58 C 0.3940(7) 0.2077(4) 0.6869(4) 0.123(2) Uani 1 1 d . . .
H58A H 0.3020 0.1938 0.6667 0.185 Uiso 1 1 calc R . .
H58B H 0.4358 0.1740 0.7243 0.185 Uiso 1 1 calc R . .
H58C H 0.4480 0.2131 0.6409 0.185 Uiso 1 1 calc R . .
C59 C 0.5298(6) 0.2968(3) 0.7622(5) 0.1086(18) Uani 1 1 d . . .
H59A H 0.5251 0.3398 0.7891 0.163 Uiso 1 1 calc R . .
H59B H 0.5834 0.3008 0.7159 0.163 Uiso 1 1 calc R . .
H59C H 0.5726 0.2645 0.8012 0.163 Uiso 1 1 calc R . .
C60 C 0.0057(3) 0.35840(16) 0.8879(2) 0.0480(7) Uani 1 1 d . . .
H60A H 0.0341 0.4018 0.8660 0.058 Uiso 1 1 calc R . .
C61 C -0.0195(6) 0.3700(2) 0.9752(3) 0.0854(14) Uani 1 1 d . . .
H61A H -0.0935 0.4018 0.9771 0.128 Uiso 1 1 calc R . .
H61B H 0.0629 0.3876 1.0057 0.128 Uiso 1 1 calc R . .
H61C H -0.0442 0.3281 0.9997 0.128 Uiso 1 1 calc R . .
C62 C -0.1240(5) 0.3375(2) 0.8356(4) 0.0751(14) Uani 1 1 d . . .
H62A H -0.1961 0.3695 0.8426 0.113 Uiso 1 1 calc R . .
H62B H -0.1517 0.2936 0.8526 0.113 Uiso 1 1 calc R . .
H62C H -0.1070 0.3362 0.7781 0.113 Uiso 1 1 calc R . .
N1S N -0.0064(3) 0.26175(13) 0.60332(17) 0.0531(7) Uani 1 1 d . . .
C2S C -0.0352(4) 0.21342(17) 0.5707(2) 0.0581(8) Uani 1 1 d . . .
C3S C -0.0697(6) 0.15076(19) 0.5300(3) 0.0816(14) Uani 1 1 d . . .
H3S1 H -0.1210 0.1233 0.5649 0.122 Uiso 1 1 calc R . .
H3S2 H 0.0135 0.1277 0.5195 0.122 Uiso 1 1 calc R . .
H3S3 H -0.1248 0.1592 0.4781 0.122 Uiso 1 1 calc R . .

loop_
_atom_site_aniso_label
_atom_site_aniso_U_11
_atom_site_aniso_U_22
_atom_site_aniso_U_33
_atom_site_aniso_U_23
_atom_site_aniso_U_13
_atom_site_aniso_U_12
Cu1 0.04943(19) 0.02907(17) 0.04721(18) -0.00053(15) -0.01082(12) -0.00725(15)
N1 0.0417(12) 0.0329(12) 0.0417(12) 0.0011(10) -0.0070(10) -0.0039(9)
C2 0.0358(13) 0.0268(12) 0.0374(13) -0.0002(10) 0.0011(10) 0.0003(10)
C3 0.0322(12) 0.0261(12) 0.0408(13) -0.0048(10) -0.0010(10) -0.0014(10)
C4 0.0330(13) 0.0263(13) 0.0398(13) -0.0031(10) -0.0053(10) 0.0020(10)
N5 0.0391(11) 0.0261(11) 0.0425(12) 0.0009(9) -0.0046(9) 0.0031(9)
C11 0.0473(15) 0.0297(12) 0.0338(13) -0.0001(10) -0.0056(11) -0.0109(11)
C12 0.0633(19) 0.0434(17) 0.0563(18) -0.0161(14) 0.0155(15) -0.0211(14)
C13 0.113(4) 0.061(2) 0.0350(16) -0.0108(14) 0.0097(19) -0.049(2)
C14 0.109(3) 0.056(2) 0.0373(17) 0.0103(14) -0.0244(18) -0.039(2)
C15 0.0592(19) 0.0490(18) 0.0529(19) 0.0081(14) -0.0235(15) -0.0155(15)
C16 0.0474(16) 0.0382(15) 0.0404(15) 0.0031(12) -0.0064(12) -0.0104(12)
C17 0.069(2) 0.082(3) 0.120(4) -0.042(3) 0.034(3) -0.015(2)
C18 0.089(5) 0.125(6) 0.206(10) 0.059(6) 0.065(6) 0.029(4)
C19 0.062(2) 0.135(5) 0.083(3) 0.005(3) 0.016(2) -0.033(3)
C20 0.0481(17) 0.071(2) 0.0561(19) 0.0084(17) 0.0058(14) 0.0027(16)
C31 0.0359(13) 0.0260(12) 0.0369(13) -0.0054(10) 0.0005(10) 0.0010(10)
C32 0.0371(13) 0.0300(13) 0.0444(14) -0.0007(11) -0.0031(11) 0.0011(10)
C33 0.0509(17) 0.0263(14) 0.0598(19) -0.0017(11) -0.0028(14) 0.0012(11)
C34 0.0529(18) 0.0303(15) 0.064(2) -0.0069(12) -0.0076(15) -0.0105(12)
C35 0.0413(15) 0.0401(16) 0.0649(19) -0.0025(14) -0.0122(13) -0.0045(12)
C36 0.0399(14) 0.0293(13) 0.0559(17) -0.0056(12) -0.0071(12) 0.0011(11)
C51 0.0435(14) 0.0234(12) 0.0445(15) -0.0035(11) -0.0134(11) -0.0007(10)
C52 0.0496(16) 0.0363(15) 0.0617(19) -0.0039(13) -0.0110(14) 0.0103(13)
C53 0.066(2) 0.0333(16) 0.082(2) -0.0053(16) -0.0241(19) 0.0180(14)
C54 0.085(3) 0.0305(16) 0.068(2) 0.0104(15) -0.024(2) 0.0053(16)
C55 0.079(2) 0.0358(16) 0.0506(18) 0.0070(13) -0.0112(16) -0.0063(15)
C56 0.0542(16) 0.0236(12) 0.0455(15) -0.0014(11) -0.0092(12) -0.0022(12)
C57 0.066(2) 0.072(3) 0.082(3) 0.000(2) 0.010(2) 0.035(2)
C58 0.114(5) 0.135(6) 0.122(5) -0.051(4) 0.017(4) 0.041(4)
C59 0.074(3) 0.111(4) 0.145(5) 0.009(4) 0.032(3) 0.007(3)
C60 0.0606(19) 0.0321(14) 0.0510(17) -0.0002(12) 0.0050(14) 0.0016(13)
C61 0.130(4) 0.068(3) 0.061(2) -0.004(2) 0.024(2) 0.029(3)
C62 0.053(3) 0.067(3) 0.103(4) -0.017(2) -0.002(2) 0.0092(18)
N1S 0.0663(17) 0.0380(14) 0.0502(15) 0.0057(12) -0.0167(12) -0.0122(12)
C2S 0.069(2) 0.0389(18) 0.062(2) -0.0049(15) -0.0143(17) -0.0063(15)
C3S 0.099(3) 0.044(2) 0.095(3) -0.024(2) -0.021(3) -0.008(2)

loop_
_atom_type_symbol
_atom_type_description
_atom_type_scat_dispersion_real
_atom_type_scat_dispersion_imag
_atom_type_scat_source
C C 0.0033 0.0016 'International Tables Vol C Tables 4.2.6.8 and 6.1.1.4'
H H 0.0000 0.0000 'International Tables Vol C Tables 4.2.6.8 and 6.1.1.4'
N N 0.0061 0.0033 'International Tables Vol C Tables 4.2.6.8 and 6.1.1.4'
Cu Cu 0.3201 1.2651 'International Tables Vol C Tables 4.2.6.8 and 6.1.1.4'

loop_
_geom_angle_atom_site_label_1
_geom_angle_atom_site_label_2
_geom_angle_atom_site_label_3
_geom_angle
N1S Cu1 N5 133.75(10)
N1S Cu1 N1 128.19(11)
N5 Cu1 N1 97.25(9)
C2 N1 C11 116.6(2)
C2 N1 Cu1 120.85(19)
C11 N1 Cu1 122.38(18)
N1 C2 C3 128.2(2)
C2 C3 C4 124.2(2)
C2 C3 C31 116.9(2)
C4 C3 C31 118.9(2)
N5 C4 C3 127.0(2)
C4 N5 C51 118.5(2)
C4 N5 Cu1 122.02(18)
C51 N5 Cu1 119.38(17)
C16 C11 C12 121.3(3)
C16 C11 N1 119.0(3)
C12 C11 N1 119.7(3)
C13 C12 C11 117.0(3)
C13 C12 C17 116.9(4)
C11 C12 C17 126.1(4)
C14 C13 C12 122.0(3)
C13 C14 C15 120.4(3)
C14 C15 C16 121.3(4)
C15 C16 C11 117.8(3)
C15 C16 C20 121.3(3)
C11 C16 C20 120.8(3)
C18 C17 C19 120.7(6)
C18 C17 C12 115.6(4)
C19 C17 C12 114.8(4)
C21' C20 C22' 135.0(6)
C21' C20 C16 112.1(6)
C22' C20 C16 110.0(4)
C21' C20 C21 33.7(6)
C22' C20 C21 114.5(6)
C16 C20 C21 110.8(5)
C21' C20 C22 113.1(8)
C22' C20 C22 33.3(5)
C16 C20 C22 111.8(5)
C21 C20 C22 84.1(7)
C36 C31 C32 117.0(2)
C36 C31 C3 122.2(2)
C32 C31 C3 120.7(2)
C33 C32 C31 121.0(3)
C34 C33 C32 120.5(3)
C33 C34 C35 119.1(3)
C34 C35 C36 120.5(3)
C31 C36 C35 121.9(3)
C56 C51 C52 120.7(3)
C56 C51 N5 120.5(2)
C52 C51 N5 118.7(3)
C53 C52 C51 118.1(3)
C53 C52 C57 120.5(3)
C51 C52 C57 121.3(3)
C54 C53 C52 121.9(3)
C53 C54 C55 119.6(3)
C54 C55 C56 121.2(4)
C55 C56 C51 118.5(3)
C55 C56 C60 120.7(3)
C51 C56 C60 120.8(2)
C59 C57 C52 111.0(4)
C59 C57 C58 110.2(4)
C52 C57 C58 111.1(4)
C61 C60 C56 113.7(3)
C61 C60 C62 111.6(4)
C56 C60 C62 110.5(3)
C2S N1S Cu1 174.4(3)
N1S C2S C3S 178.8(4)

loop_
_geom_bond_atom_site_label_1
_geom_bond_atom_site_label_2
_geom_bond_distance
Cu1 N1S 1.860(3)
Cu1 N5 1.950(2)
Cu1 N1 1.964(2)
N1 C2 1.317(4)
N1 C11 1.420(4)
C2 C3 1.406(4)
C3 C4 1.415(4)
C3 C31 1.489(4)
C4 N5 1.315(4)
N5 C51 1.431(4)
C11 C16 1.397(4)
C11 C12 1.419(4)
C12 C13 1.397(6)
C12 C17 1.513(6)
C13 C14 1.348(7)
C14 C15 1.375(6)
C15 C16 1.392(4)
C16 C20 1.529(5)
C17 C18 1.440(8)
C17 C19 1.489(7)
C20 C21' 1.486(14)
C20 C22' 1.518(9)
C20 C21 1.545(11)
C20 C22 1.573(13)
C31 C36 1.388(4)
C31 C32 1.406(4)
C32 C33 1.399(4)
C33 C34 1.381(5)
C34 C35 1.383(4)
C35 C36 1.390(4)
C51 C56 1.401(4)
C51 C52 1.403(4)
C52 C53 1.395(5)
C52 C57 1.520(6)
C53 C54 1.363(6)
C54 C55 1.382(6)
C55 C56 1.395(4)
C56 C60 1.529(5)
C57 C59 1.514(8)
C57 C58 1.535(7)
C60 C61 1.505(5)
C60 C62 1.532(6)
N1S C2S 1.137(4)
C2S C3S 1.458(5)

loop_
_geom_torsion_atom_site_label_1
_geom_torsion_atom_site_label_2
_geom_torsion_atom_site_label_3
_geom_torsion_atom_site_label_4
_geom_torsion
N1S Cu1 N1 C2 -164.8(2)
N5 Cu1 N1 C2 5.9(2)
N1S Cu1 N1 C11 10.0(3)
N5 Cu1 N1 C11 -179.2(2)
C11 N1 C2 C3 -176.9(3)
Cu1 N1 C2 C3 -1.7(4)
N1 C2 C3 C4 -3.5(4)
N1 C2 C3 C31 175.3(3)
C2 C3 C4 N5 1.9(4)
C31 C3 C4 N5 -176.9(2)
C3 C4 N5 C51 -179.8(3)
C3 C4 N5 Cu1 4.5(4)
N1S Cu1 N5 C4 162.7(2)
N1 Cu1 N5 C4 -7.2(2)
N1S Cu1 N5 C51 -12.9(3)
N1 Cu1 N5 C51 177.1(2)
C2 N1 C11 C16 -98.9(3)
Cu1 N1 C11 C16 86.0(3)
C2 N1 C11 C12 81.9(3)
Cu1 N1 C11 C12 -93.2(3)
C16 C11 C12 C13 3.1(4)
N1 C11 C12 C13 -177.7(3)
C16 C11 C12 C17 -178.5(3)
N1 C11 C12 C17 0.7(5)
C11 C12 C13 C14 -2.1(5)
C17 C12 C13 C14 179.4(4)
C12 C13 C14 C15 0.1(6)
C13 C14 C15 C16 0.9(5)
C14 C15 C16 C11 0.1(5)
C14 C15 C16 C20 178.2(3)
C12 C11 C16 C15 -2.2(4)
N1 C11 C16 C15 178.6(3)
C12 C11 C16 C20 179.7(3)
N1 C11 C16 C20 0.5(4)
C13 C12 C17 C18 -113.7(7)
C11 C12 C17 C18 68.0(7)
C13 C12 C17 C19 98.6(5)
C11 C12 C17 C19 -79.7(6)
C15 C16 C20 C21' 78.5(7)
C11 C16 C20 C21' -103.4(7)
C15 C16 C20 C22' -85.4(5)
C11 C16 C20 C22' 92.7(5)
C15 C16 C20 C21 42.2(6)
C11 C16 C20 C21 -139.7(5)
C15 C16 C20 C22 -49.8(7)
C11 C16 C20 C22 128.3(6)
C2 C3 C31 C36 -140.7(3)
C4 C3 C31 C36 38.2(4)
C2 C3 C31 C32 38.2(4)
C4 C3 C31 C32 -142.9(3)
C36 C31 C32 C33 0.8(4)
C3 C31 C32 C33 -178.2(3)
C31 C32 C33 C34 -1.3(5)
C32 C33 C34 C35 0.8(6)
C33 C34 C35 C36 0.2(6)
C32 C31 C36 C35 0.2(5)
C3 C31 C36 C35 179.1(3)
C34 C35 C36 C31 -0.7(5)
C4 N5 C51 C56 88.3(3)
Cu1 N5 C51 C56 -95.9(3)
C4 N5 C51 C52 -95.1(3)
Cu1 N5 C51 C52 80.7(3)
C56 C51 C52 C53 1.2(4)
N5 C51 C52 C53 -175.4(3)
C56 C51 C52 C57 -178.5(3)
N5 C51 C52 C57 4.9(5)
C51 C52 C53 C54 -0.5(5)
C57 C52 C53 C54 179.1(4)
C52 C53 C54 C55 0.1(6)
C53 C54 C55 C56 -0.4(5)
C54 C55 C56 C51 1.1(5)
C54 C55 C56 C60 178.5(3)
C52 C51 C56 C55 -1.4(4)
N5 C51 C56 C55 175.1(3)
C52 C51 C56 C60 -178.8(3)
N5 C51 C56 C60 -2.3(4)
C53 C52 C57 C59 -72.3(5)
C51 C52 C57 C59 107.3(4)
C53 C52 C57 C58 50.7(5)
C51 C52 C57 C58 -129.7(4)
C55 C56 C60 C61 31.9(5)
C51 C56 C60 C61 -150.8(4)
C55 C56 C60 C62 -94.5(4)
C51 C56 C60 C62 82.9(4)
N5 Cu1 N1S C2S -95(3)
N1 Cu1 N1S C2S 72(3)
Cu1 N1S C2S C3S 76(25)
